data_2233026
loop_
_publ_author_name
'Lu, Yu-Kun'
'Yao, Xiao'
'Luo, Li-Wen'
'L\"u, Ren-Qing'
'Liu, Yun-Qi'

_publ_section_title
;
 Benzyl 5-phenylpyrazolo[5,1-<i>a</i>]isoquinoline-1-carboxylate
;
_journal_issue 12
_journal_name_full 'Acta Crystallographica Section E'
_journal_page_first o3488
_journal_paper_doi 10.1107/S1600536811050586
_journal_volume 67
_journal_year 2011
_chemical_formula_iupac 'C25 H18 N2 O2'
_chemical_formula_moiety 'C25 H18 N2 O2'
_chemical_formula_sum 'C25 H18 N2 O2'
_chemical_formula_weight 378.41
_chemical_name_systematic
;
Benzyl 5-phenylpyrazolo[5,1-<i>a</i>]isoquinoline-1-carboxylate
;
_space_group_IT_number 14
_symmetry_cell_setting monoclinic
_symmetry_space_group_name_Hall '-P 2ybc'
_symmetry_space_group_name_H-M 'P 1 21/c 1'
_atom_sites_solution_hydrogens geom
_atom_sites_solution_primary direct
_atom_sites_solution_secondary difmap
_audit_creation_method SHELXL-97
_cell_angle_alpha 90.00
_cell_angle_beta 98.132(6)
_cell_angle_gamma 90.00
_cell_formula_units_Z 4
_cell_length_a 9.161(3)
_cell_length_b 18.397(6)
_cell_length_c 11.621(4)
_cell_measurement_reflns_used 3378
_cell_measurement_temperature 173(2)
_cell_measurement_theta_max 24.96
_cell_measurement_theta_min 2.09
_cell_volume 1938.9(11)
_computing_cell_refinement 'PROCESS-AUTO (Rigaku, 1998)'
_computing_data_collection 'PROCESS-AUTO (Rigaku, 1998)'
_computing_data_reduction 'PROCESS-AUTO (Rigaku, 1998)'
_computing_molecular_graphics 'DIAMOND (Brandenburg, 1999)'
_computing_publication_material 'SHELXL97 (Sheldrick, 2008)'
_computing_structure_refinement 'SHELXL97 (Sheldrick, 2008)'
_computing_structure_solution 'SHELXS97 (Sheldrick, 2008)'
_diffrn_ambient_temperature 173(2)
_diffrn_detector_area_resol_mean 10
_diffrn_measured_fraction_theta_full 0.995
_diffrn_measured_fraction_theta_max 0.995
_diffrn_measurement_device_type 'Rigaku R-AXIS RAPID diffractometer'
_diffrn_measurement_method '\w scans'
_diffrn_radiation_monochromator graphite
_diffrn_radiation_source 'fine-focus sealed tube'
_diffrn_radiation_type MoK\a
_diffrn_radiation_wavelength 0.71073
_diffrn_reflns_av_R_equivalents 0.0980
_diffrn_reflns_av_sigmaI/netI 0.1201
_diffrn_reflns_limit_h_max 10
_diffrn_reflns_limit_h_min -9
_diffrn_reflns_limit_k_max 21
_diffrn_reflns_limit_k_min -20
_diffrn_reflns_limit_l_max 13
_diffrn_reflns_limit_l_min -13
_diffrn_reflns_number 9583
_diffrn_reflns_theta_full 24.96
_diffrn_reflns_theta_max 24.96
_diffrn_reflns_theta_min 2.09
_diffrn_standards_decay_% 0
_diffrn_standards_number 0
_exptl_absorpt_coefficient_mu 0.083
_exptl_absorpt_correction_type none
_exptl_crystal_colour colorless
_exptl_crystal_density_diffrn 1.296
_exptl_crystal_density_method 'not measured'
_exptl_crystal_description block
_exptl_crystal_F_000 792
_exptl_crystal_size_max 0.22
_exptl_crystal_size_mid 0.15
_exptl_crystal_size_min 0.11
_refine_diff_density_max 0.180
_refine_diff_density_min -0.237
_refine_ls_extinction_coef 0.0076(11)
_refine_ls_extinction_expression Fc^*^=kFc[1+0.001xFc^2^\l^3^/sin(2\q)]^-1/4^
_refine_ls_extinction_method SHELXL
_refine_ls_goodness_of_fit_ref 0.866
_refine_ls_hydrogen_treatment constr
_refine_ls_matrix_type full
_refine_ls_number_parameters 263
_refine_ls_number_reflns 3378
_refine_ls_number_restraints 0
_refine_ls_restrained_S_all 0.866
_refine_ls_R_factor_all 0.0972
_refine_ls_R_factor_gt 0.0495
_refine_ls_shift/su_max 0.000
_refine_ls_shift/su_mean 0.000
_refine_ls_structure_factor_coef Fsqd
_refine_ls_weighting_details 'calc w=1/[\s^2^(Fo^2^)+(0.0000P)^2^+0.0000P] where P=(Fo^2^+2Fc^2^)/3'
_refine_ls_weighting_scheme calc
_refine_ls_wR_factor_gt 0.0969
_refine_ls_wR_factor_ref 0.1155
_reflns_number_gt 1852
_reflns_number_total 3378
_reflns_threshold_expression >2sigma(I)
_cod_data_source_file xu5395.cif
_cod_data_source_block I
_cod_original_cell_volume 1938.9(12)
_cod_original_sg_symbol_H-M 'P 21/c'
_cod_database_code 2233026
_cod_database_fobs_code 2233026

loop_
_symmetry_equiv_pos_as_xyz
'x, y, z'
'-x, y+1/2, -z+1/2'
'-x, -y, -z'
'x, -y-1/2, z-1/2'

loop_
_atom_site_type_symbol
_atom_site_label
_atom_site_fract_x
_atom_site_fract_y
_atom_site_fract_z
_atom_site_U_iso_or_equiv
_atom_site_adp_type
_atom_site_calc_flag
_atom_site_refinement_flags
_atom_site_occupancy
_atom_site_symmetry_multiplicity
N N1 0.4210(2) 0.36318(10) 0.06266(15) 0.0314(5) Uani d . 1 1
N N2 0.2711(2) 0.36122(10) 0.01947(16) 0.0355(5) Uani d . 1 1
O O1 0.41215(19) 0.59556(8) 0.15872(15) 0.0450(5) Uani d . 1 1
O O2 0.17077(19) 0.56806(8) 0.10441(14) 0.0401(5) Uani d . 1 1
C C1 0.3320(3) 0.16526(14) -0.1618(2) 0.0455(7) Uani d . 1 1
H H1A 0.2871 0.1641 -0.2407 0.055 Uiso calc R 1 1
C C2 0.3482(3) 0.10140(14) -0.0978(2) 0.0486(7) Uani d . 1 1
H H2B 0.3152 0.0567 -0.1332 0.058 Uiso calc R 1 1
C C3 0.4124(3) 0.10268(13) 0.0176(2) 0.0476(7) Uani d . 1 1
H H3A 0.4236 0.0589 0.0612 0.057 Uiso calc R 1 1
C C4 0.4604(3) 0.16836(12) 0.0697(2) 0.0405(7) Uani d . 1 1
H H4A 0.5029 0.1693 0.1491 0.049 Uiso calc R 1 1
C C5 0.4462(3) 0.23300(12) 0.0054(2) 0.0339(6) Uani d . 1 1
C C6 0.3809(3) 0.23078(13) -0.1113(2) 0.0414(7) Uani d . 1 1
H H6A 0.3701 0.2743 -0.1557 0.050 Uiso calc R 1 1
C C7 0.5104(3) 0.30141(12) 0.06079(19) 0.0335(6) Uani d . 1 1
C C8 0.6539(3) 0.30793(12) 0.1091(2) 0.0387(6) Uani d . 1 1
H H8A 0.7168 0.2669 0.1095 0.046 Uiso calc R 1 1
C C9 0.7137(3) 0.37483(13) 0.1595(2) 0.0359(6) Uani d . 1 1
C C10 0.6211(3) 0.43691(12) 0.16259(19) 0.0320(6) Uani d . 1 1
C C11 0.4672(3) 0.43004(12) 0.11022(19) 0.0298(6) Uani d . 1 1
C C12 0.8650(3) 0.38081(14) 0.2056(2) 0.0468(7) Uani d . 1 1
H H12A 0.9282 0.3402 0.2021 0.056 Uiso calc R 1 1
C C13 0.9217(3) 0.44468(14) 0.2553(2) 0.0496(7) Uani d . 1 1
H H13A 1.0236 0.4480 0.2851 0.059 Uiso calc R 1 1
C C14 0.8296(3) 0.50468(14) 0.2621(2) 0.0463(7) Uani d . 1 1
H H14A 0.8684 0.5480 0.2992 0.056 Uiso calc R 1 1
C C15 0.6817(3) 0.50136(12) 0.2150(2) 0.0384(7) Uani d . 1 1
H H15A 0.6208 0.5429 0.2180 0.046 Uiso calc R 1 1
C C16 0.3387(3) 0.47398(12) 0.09507(19) 0.0308(6) Uani d . 1 1
C C17 0.2256(3) 0.42822(12) 0.0405(2) 0.0363(6) Uani d . 1 1
H H17A 0.1263 0.4437 0.0207 0.044 Uiso calc R 1 1
C C18 0.3186(3) 0.55095(13) 0.1236(2) 0.0352(6) Uani d . 1 1
C C19 0.1330(3) 0.64296(12) 0.1286(2) 0.0403(7) Uani d . 1 1
H H19A 0.0503 0.6591 0.0700 0.048 Uiso calc R 1 1
H H19B 0.2187 0.6747 0.1218 0.048 Uiso calc R 1 1
C C20 0.0897(3) 0.65106(12) 0.2487(2) 0.0366(6) Uani d . 1 1
C C21 -0.0315(3) 0.69401(12) 0.2649(2) 0.0462(7) Uani d . 1 1
H H21A -0.0878 0.7166 0.1998 0.055 Uiso calc R 1 1
C C22 -0.0709(3) 0.70417(14) 0.3754(3) 0.0585(9) Uani d . 1 1
H H22A -0.1525 0.7343 0.3851 0.070 Uiso calc R 1 1
C C23 0.0080(4) 0.67062(15) 0.4707(3) 0.0622(9) Uani d . 1 1
H H23A -0.0197 0.6773 0.5457 0.075 Uiso calc R 1 1
C C24 0.1283(3) 0.62686(15) 0.4565(2) 0.0548(8) Uani d . 1 1
H H24A 0.1831 0.6037 0.5219 0.066 Uiso calc R 1 1
C C25 0.1679(3) 0.61719(13) 0.3465(2) 0.0434(7) Uani d . 1 1
H H25A 0.2496 0.5870 0.3374 0.052 Uiso calc R 1 1

loop_
_atom_site_aniso_label
_atom_site_aniso_U_11
_atom_site_aniso_U_22
_atom_site_aniso_U_33
_atom_site_aniso_U_12
_atom_site_aniso_U_13
_atom_site_aniso_U_23
N1 0.0286(13) 0.0336(11) 0.0314(12) -0.0006(10) 0.0014(9) -0.0017(9)
N2 0.0279(13) 0.0405(12) 0.0365(12) 0.0008(11) -0.0010(9) 0.0006(9)
O1 0.0367(12) 0.0391(10) 0.0573(12) -0.0019(9) 0.0002(9) -0.0078(8)
O2 0.0341(11) 0.0390(10) 0.0454(11) 0.0070(9) -0.0014(8) -0.0059(8)
C1 0.0453(19) 0.0571(17) 0.0327(16) 0.0032(15) 0.0011(13) -0.0113(13)
C2 0.0451(19) 0.0430(16) 0.056(2) -0.0034(14) 0.0031(15) -0.0117(14)
C3 0.050(2) 0.0409(16) 0.0511(19) 0.0027(14) 0.0032(15) 0.0019(13)
C4 0.0387(17) 0.0444(15) 0.0364(15) 0.0014(14) -0.0012(12) -0.0027(12)
C5 0.0309(16) 0.0379(14) 0.0327(15) 0.0050(12) 0.0039(11) -0.0019(11)
C6 0.0427(18) 0.0430(15) 0.0372(16) 0.0037(13) 0.0016(12) -0.0028(12)
C7 0.0348(17) 0.0340(14) 0.0313(15) 0.0058(13) 0.0030(12) -0.0011(11)
C8 0.0380(17) 0.0358(14) 0.0408(16) 0.0084(14) 0.0005(12) 0.0008(11)
C9 0.0320(16) 0.0419(15) 0.0326(15) 0.0000(13) 0.0004(12) 0.0023(11)
C10 0.0298(16) 0.0376(14) 0.0282(14) -0.0023(13) 0.0031(11) 0.0054(11)
C11 0.0310(16) 0.0323(13) 0.0259(13) -0.0017(12) 0.0033(11) 0.0011(10)
C12 0.0360(18) 0.0512(17) 0.0509(18) 0.0050(15) -0.0018(13) 0.0007(13)
C13 0.0307(17) 0.0597(18) 0.0552(19) -0.0032(16) -0.0046(13) -0.0001(15)
C14 0.0427(19) 0.0461(16) 0.0466(17) -0.0047(15) -0.0061(14) -0.0030(12)
C15 0.0354(17) 0.0373(15) 0.0407(16) -0.0003(13) -0.0004(12) 0.0004(12)
C16 0.0308(16) 0.0344(14) 0.0267(14) -0.0002(13) 0.0021(11) -0.0014(11)
C17 0.0344(17) 0.0389(15) 0.0348(15) 0.0046(13) 0.0023(12) -0.0019(11)
C18 0.0343(17) 0.0422(16) 0.0284(14) 0.0039(14) 0.0026(12) 0.0027(11)
C19 0.0403(17) 0.0348(14) 0.0427(16) 0.0098(13) -0.0045(12) -0.0019(11)
C20 0.0291(16) 0.0317(14) 0.0479(17) -0.0012(13) 0.0018(12) -0.0028(12)
C21 0.0360(18) 0.0400(15) 0.063(2) 0.0044(14) 0.0078(14) 0.0011(13)
C22 0.052(2) 0.0469(17) 0.082(3) 0.0066(16) 0.0289(18) -0.0035(16)
C23 0.070(2) 0.0604(19) 0.063(2) -0.0046(19) 0.0314(19) -0.0062(17)
C24 0.055(2) 0.0675(19) 0.0416(18) -0.0006(17) 0.0048(15) 0.0052(14)
C25 0.0349(17) 0.0518(16) 0.0436(17) -0.0002(14) 0.0065(13) -0.0037(13)

loop_
_atom_type_symbol
_atom_type_description
_atom_type_scat_dispersion_real
_atom_type_scat_dispersion_imag
_atom_type_scat_source
C C 0.0033 0.0016 'International Tables Vol C Tables 4.2.6.8 and 6.1.1.4'
H H 0.0000 0.0000 'International Tables Vol C Tables 4.2.6.8 and 6.1.1.4'
N N 0.0061 0.0033 'International Tables Vol C Tables 4.2.6.8 and 6.1.1.4'
O O 0.0106 0.0060 'International Tables Vol C Tables 4.2.6.8 and 6.1.1.4'

loop_
_geom_angle_atom_site_label_1
_geom_angle_atom_site_label_2
_geom_angle_atom_site_label_3
_geom_angle
C11 N1 N2 113.26(18)
C11 N1 C7 125.3(2)
N2 N1 C7 121.39(18)
C17 N2 N1 103.16(19)
C18 O2 C19 116.05(19)
C2 C1 C6 120.3(2)
C2 C1 H1A 119.8
C6 C1 H1A 119.8
C3 C2 C1 120.2(2)
C3 C2 H2B 119.9
C1 C2 H2B 119.9
C2 C3 C4 119.9(2)
C2 C3 H3A 120.0
C4 C3 H3A 120.0
C3 C4 C5 120.3(2)
C3 C4 H4A 119.8
C5 C4 H4A 119.8
C4 C5 C6 119.0(2)
C4 C5 C7 119.0(2)
C6 C5 C7 121.9(2)
C1 C6 C5 120.2(2)
C1 C6 H6A 119.9
C5 C6 H6A 119.9
C8 C7 N1 117.0(2)
C8 C7 C5 123.4(2)
N1 C7 C5 119.6(2)
C7 C8 C9 122.3(2)
C7 C8 H8A 118.9
C9 C8 H8A 118.9
C12 C9 C10 118.8(2)
C12 C9 C8 121.1(2)
C10 C9 C8 120.1(2)
C15 C10 C9 119.0(2)
C15 C10 C11 123.4(2)
C9 C10 C11 117.6(2)
N1 C11 C16 104.8(2)
N1 C11 C10 117.6(2)
C16 C11 C10 137.6(2)
C13 C12 C9 121.0(2)
C13 C12 H12A 119.5
C9 C12 H12A 119.5
C12 C13 C14 120.1(2)
C12 C13 H13A 119.9
C14 C13 H13A 119.9
C15 C14 C13 120.4(2)
C15 C14 H14A 119.8
C13 C14 H14A 119.8
C14 C15 C10 120.7(2)
C14 C15 H15A 119.7
C10 C15 H15A 119.7
C17 C16 C11 105.01(19)
C17 C16 C18 124.5(2)
C11 C16 C18 130.4(2)
N2 C17 C16 113.8(2)
N2 C17 H17A 123.1
C16 C17 H17A 123.1
O1 C18 O2 122.1(2)
O1 C18 C16 128.4(2)
O2 C18 C16 109.6(2)
O2 C19 C20 111.82(18)
O2 C19 H19A 109.3
C20 C19 H19A 109.3
O2 C19 H19B 109.3
C20 C19 H19B 109.3
H19A C19 H19B 107.9
C21 C20 C25 117.8(2)
C21 C20 C19 119.9(2)
C25 C20 C19 122.3(2)
C22 C21 C20 121.0(3)
C22 C21 H21A 119.5
C20 C21 H21A 119.5
C23 C22 C21 120.3(3)
C23 C22 H22A 119.9
C21 C22 H22A 119.9
C22 C23 C24 119.9(3)
C22 C23 H23A 120.1
C24 C23 H23A 120.1
C25 C24 C23 119.7(3)
C25 C24 H24A 120.1
C23 C24 H24A 120.1
C24 C25 C20 121.4(3)
C24 C25 H25A 119.3
C20 C25 H25A 119.3

loop_
_geom_bond_atom_site_label_1
_geom_bond_atom_site_label_2
_geom_bond_distance
N1 C11 1.390(3)
N1 N2 1.394(3)
N1 C7 1.403(3)
N2 C17 1.335(3)
O1 C18 1.215(3)
O2 C18 1.377(3)
O2 C19 1.458(2)
C1 C2 1.387(3)
C1 C6 1.387(3)
C1 H1A 0.9500
C2 C3 1.387(4)
C2 H2B 0.9500
C3 C4 1.394(3)
C3 H3A 0.9500
C4 C5 1.400(3)
C4 H4A 0.9500
C5 C6 1.403(3)
C5 C7 1.496(3)
C6 H6A 0.9500
C7 C8 1.360(3)
C8 C9 1.438(3)
C8 H8A 0.9500
C9 C12 1.417(3)
C9 C10 1.427(3)
C10 C15 1.410(3)
C10 C11 1.460(3)
C11 C16 1.418(3)
C12 C13 1.379(3)
C12 H12A 0.9500
C13 C14 1.398(3)
C13 H13A 0.9500
C14 C15 1.389(3)
C14 H14A 0.9500
C15 H15A 0.9500
C16 C17 1.414(3)
C16 C18 1.472(3)
C17 H17A 0.9500
C19 C20 1.511(3)
C19 H19A 0.9900
C19 H19B 0.9900
C20 C21 1.397(3)
C20 C25 1.401(3)
C21 C22 1.395(4)
C21 H21A 0.9500
C22 C23 1.379(4)
C22 H22A 0.9500
C23 C24 1.394(4)
C23 H23A 0.9500
C24 C25 1.389(3)
C24 H24A 0.9500
C25 H25A 0.9500

loop_
_geom_hbond_atom_site_label_D
_geom_hbond_atom_site_label_H
_geom_hbond_atom_site_label_A
_geom_hbond_site_symmetry_A
_geom_hbond_distance_DH
_geom_hbond_distance_HA
_geom_hbond_distance_DA
_geom_hbond_angle_DHA
C15 H15A O1 . 0.95 2.17 3.012(3) 148
C1 H1A Cg1 4_565 0.95 2.76 3.484(3) 134
C14 H14A Cg2 1_655 0.95 2.68 3.594(3) 161

loop_
_geom_torsion_atom_site_label_1
_geom_torsion_atom_site_label_2
_geom_torsion_atom_site_label_3
_geom_torsion_atom_site_label_4
_geom_torsion
C11 N1 N2 C17 0.4(2)
C7 N1 N2 C17 177.82(19)
C6 C1 C2 C3 0.5(4)
C1 C2 C3 C4 0.2(4)
C2 C3 C4 C5 -1.0(4)
C3 C4 C5 C6 1.0(4)
C3 C4 C5 C7 -174.8(2)
C2 C1 C6 C5 -0.5(4)
C4 C5 C6 C1 -0.3(4)
C7 C5 C6 C1 175.4(2)
C11 N1 C7 C8 -0.3(3)
N2 N1 C7 C8 -177.46(19)
C11 N1 C7 C5 -179.4(2)
N2 N1 C7 C5 3.4(3)
C4 C5 C7 C8 54.6(3)
C6 C5 C7 C8 -121.1(3)
C4 C5 C7 N1 -126.4(2)
C6 C5 C7 N1 58.0(3)
N1 C7 C8 C9 -0.4(3)
C5 C7 C8 C9 178.6(2)
C7 C8 C9 C12 -177.7(2)
C7 C8 C9 C10 1.5(4)
C12 C9 C10 C15 -2.2(3)
C8 C9 C10 C15 178.5(2)
C12 C9 C10 C11 177.5(2)
C8 C9 C10 C11 -1.7(3)
N2 N1 C11 C16 -0.8(2)
C7 N1 C11 C16 -178.12(19)
N2 N1 C11 C10 177.36(18)
C7 N1 C11 C10 0.0(3)
C15 C10 C11 N1 -179.3(2)
C9 C10 C11 N1 1.0(3)
C15 C10 C11 C16 -1.9(4)
C9 C10 C11 C16 178.3(2)
C10 C9 C12 C13 1.7(4)
C8 C9 C12 C13 -179.1(2)
C9 C12 C13 C14 0.7(4)
C12 C13 C14 C15 -2.5(4)
C13 C14 C15 C10 1.9(4)
C9 C10 C15 C14 0.5(3)
C11 C10 C15 C14 -179.2(2)
N1 C11 C16 C17 0.8(2)
C10 C11 C16 C17 -176.7(2)
N1 C11 C16 C18 -177.4(2)
C10 C11 C16 C18 5.1(4)
N1 N2 C17 C16 0.2(2)
C11 C16 C17 N2 -0.7(3)
C18 C16 C17 N2 177.6(2)
C19 O2 C18 O1 0.0(3)
C19 O2 C18 C16 -179.81(17)
C17 C16 C18 O1 -171.4(2)
C11 C16 C18 O1 6.5(4)
C17 C16 C18 O2 8.4(3)
C11 C16 C18 O2 -173.7(2)
C18 O2 C19 C20 -96.2(2)
O2 C19 C20 C21 -137.2(2)
O2 C19 C20 C25 43.3(3)
C25 C20 C21 C22 1.5(3)
C19 C20 C21 C22 -178.0(2)
C20 C21 C22 C23 -1.2(4)
C21 C22 C23 C24 0.5(4)
C22 C23 C24 C25 -0.1(4)
C23 C24 C25 C20 0.5(4)
C21 C20 C25 C24 -1.2(3)
C19 C20 C25 C24 178.4(2)

loop_
_cod_related_entry_id
_cod_related_entry_database
_cod_related_entry_code
1 ChemSpider 30657288
